data_4510402
loop_
_publ_author_name
'Morse, Graham E.'
'Gong, Ivan'
'Kawar, Yazan'
'Lough, Alan J.'
'Bender, Timothy P.'

_publ_section_title
;
 Crystal and Solid-State Arrangement Trends of Halogenated Boron
 Subphthalocyanines
;
_journal_issue 5
_journal_name_full 'Crystal Growth &amp; Design'
_journal_page_first 2138
_journal_paper_doi 10.1021/cg401475b
_journal_volume 14
_journal_year 2014
_chemical_formula_moiety 'C24 B Cl13 N6, C7 H8'
_chemical_formula_sum 'C31 H8 B Cl13 N6'
_chemical_formula_weight 936.09
_chemical_name_common 'Cl-Cl12BsubPc toluene solvate'
_chemical_name_systematic Chlorodo(dodecachlorosubphthalocyaninato)boron(III)(toluene)
_space_group_IT_number 11
_symmetry_cell_setting monoclinic
_symmetry_space_group_name_Hall '-P 2yb'
_symmetry_space_group_name_H-M 'P 1 21/m 1'
_atom_sites_solution_hydrogens geom
_atom_sites_solution_primary direct
_atom_sites_solution_secondary difmap
_audit_creation_method SHELXL-97
_cell_angle_alpha 90.00
_cell_angle_beta 106.6020(16)
_cell_angle_gamma 90.00
_cell_formula_units_Z 2
_cell_length_a 8.5071(4)
_cell_length_b 16.7281(4)
_cell_length_c 12.8155(6)
_cell_measurement_reflns_used 5553
_cell_measurement_temperature 150(1)
_cell_measurement_theta_max 27.5
_cell_measurement_theta_min 2.6
_cell_volume 1747.72(12)
_computing_cell_refinement 'Denzo-SMN (Otwinowski & Minor, 1997)'
_computing_data_collection 'Collect (Nonius B.V., 1997-2002)'
_computing_data_reduction Denzo-SMN
_computing_molecular_graphics 'PLATON (Spek, 2009)'
_computing_publication_material 'SHELXTL V6.1'
_computing_structure_refinement 'SHELXTL V6.1 (Sheldrick, 2008)'
_computing_structure_solution 'SIR-92 (Altomare et al., 1994)'
_diffrn_ambient_temperature 150(1)
_diffrn_detector_area_resol_mean 9
_diffrn_measured_fraction_theta_full 0.990
_diffrn_measured_fraction_theta_max 0.990
_diffrn_measurement_device_type 'Nonius KapppaCCD'
_diffrn_measurement_method '\f scans and \w scans with \k offsets'
_diffrn_radiation_monochromator graphite
_diffrn_radiation_source 'fine-focus sealed tube'
_diffrn_radiation_type MoK\a
_diffrn_radiation_wavelength 0.71073
_diffrn_reflns_av_R_equivalents 0.0506
_diffrn_reflns_av_sigmaI/netI 0.0529
_diffrn_reflns_limit_h_max 10
_diffrn_reflns_limit_h_min -11
_diffrn_reflns_limit_k_max 21
_diffrn_reflns_limit_k_min -18
_diffrn_reflns_limit_l_max 16
_diffrn_reflns_limit_l_min -13
_diffrn_reflns_number 11601
_diffrn_reflns_theta_full 27.48
_diffrn_reflns_theta_max 27.48
_diffrn_reflns_theta_min 2.57
_exptl_absorpt_coefficient_mu 1.064
_exptl_absorpt_correction_T_max 0.928
_exptl_absorpt_correction_T_min 0.764
_exptl_absorpt_correction_type multi-scan
_exptl_absorpt_process_details
;
multi-scan from symmetry-related measurements 
 Sortav (Blessing 1995)
;
_exptl_crystal_colour purple
_exptl_crystal_density_diffrn 1.779
_exptl_crystal_density_method 'not measured'
_exptl_crystal_description plate
_exptl_crystal_F_000 924
_exptl_crystal_size_max 0.38
_exptl_crystal_size_mid 0.28
_exptl_crystal_size_min 0.08
_refine_diff_density_max 0.450
_refine_diff_density_min -0.415
_refine_diff_density_rms 0.087
_refine_ls_extinction_method none
_refine_ls_goodness_of_fit_ref 1.045
_refine_ls_hydrogen_treatment constr
_refine_ls_matrix_type full
_refine_ls_number_parameters 256
_refine_ls_number_reflns 4100
_refine_ls_number_restraints 1
_refine_ls_restrained_S_all 1.154
_refine_ls_R_factor_all 0.0713
_refine_ls_R_factor_gt 0.0422
_refine_ls_shift/su_max 0.001
_refine_ls_shift/su_mean 0.000
_refine_ls_structure_factor_coef Fsqd
_refine_ls_weighting_details 'calc w=1/[\s2^(Fo2^)+(0.0530P)2^+1.0022P] where P=(Fo2^+2Fc2^)/3'
_refine_ls_weighting_scheme calc
_refine_ls_wR_factor_gt 0.0969
_refine_ls_wR_factor_ref 0.1137
_reflns_number_gt 2958
_reflns_number_total 4100
_reflns_threshold_expression I>2\s(I)
_cod_data_source_file cg401475b_si_004.cif
_cod_data_source_block Cl-Cl12BsubPc[toluene][k10200]
_cod_depositor_comments
;
The following automatic conversions were performed:

'_symmetry_cell_setting' value 'Monoclinic' changed to 'monoclinic'
according to
/usr/data/users/saulius/crontab/automatic-downloads/rss-feeds/ACS/lib/dictionaries/cif_core.dic
dictionary named 'cif_core.dic' version 2.4.2 from 2011-04-26.

Automatic conversion script
Id: cif_fix_values 2281 2013-09-26 08:29:07Z andrius 

 Adding full bibliography for 4510399--4510406.cif.
;
_cod_original_sg_symbol_H-M 'P 21/m'
_cod_database_code 4510402

loop_
_symmetry_equiv_pos_as_xyz
'x, y, z'
'-x, y+1/2, -z'
'-x, -y, -z'
'x, -y-1/2, z'

loop_
_atom_site_label
_atom_site_type_symbol
_atom_site_fract_x
_atom_site_fract_y
_atom_site_fract_z
_atom_site_U_iso_or_equiv
_atom_site_adp_type
_atom_site_occupancy
_atom_site_symmetry_multiplicity
_atom_site_calc_flag
_atom_site_refinement_flags
_atom_site_disorder_assembly
_atom_site_disorder_group
Cl1 Cl 0.57140(12) 0.15707(6) 0.40383(7) 0.0485(3) Uani 1 1 d . . .
Cl2 Cl 0.50624(13) 0.06290(5) 0.59938(8) 0.0471(3) Uani 1 1 d . . .
Cl3 Cl 0.18603(10) -0.06839(4) 0.75020(7) 0.0361(2) Uani 1 1 d . . .
Cl4 Cl -0.13711(11) -0.14608(5) 0.77297(8) 0.0415(2) Uani 1 1 d . . .
Cl5 Cl -0.36978(9) -0.05065(4) 0.87398(7) 0.0334(2) Uani 1 1 d . . .
Cl6 Cl -0.27274(9) 0.12227(4) 0.96693(6) 0.02820(19) Uani 1 1 d . . .
Cl7 Cl 0.48684(12) 0.2500 1.05464(8) 0.0248(2) Uani 1 2 d S . .
N1 N 0.3902(4) 0.2500 0.8244(3) 0.0200(7) Uani 1 2 d S . .
N2 N 0.3370(3) 0.11194(14) 0.78480(19) 0.0228(5) Uani 1 1 d . . .
N3 N 0.2156(3) 0.17969(13) 0.90569(18) 0.0193(5) Uani 1 1 d . . .
N4 N -0.0027(4) 0.2500 0.9455(3) 0.0212(7) Uani 1 2 d S . .
C1 C 0.5302(4) 0.2079(2) 0.5098(2) 0.0329(8) Uani 1 1 d . . .
C2 C 0.4990(4) 0.16538(19) 0.5949(3) 0.0308(7) Uani 1 1 d . . .
C3 C 0.4630(4) 0.20770(17) 0.6786(2) 0.0250(6) Uani 1 1 d . . .
C4 C 0.4037(3) 0.18167(17) 0.7695(2) 0.0227(6) Uani 1 1 d . . .
C5 C 0.2361(3) 0.11339(15) 0.8479(2) 0.0209(6) Uani 1 1 d . . .
C6 C 0.1027(4) 0.05989(16) 0.8507(2) 0.0224(6) Uani 1 1 d . . .
C7 C 0.0592(4) -0.01679(17) 0.8088(2) 0.0255(6) Uani 1 1 d . . .
C8 C -0.0862(4) -0.05000(17) 0.8176(3) 0.0275(7) Uani 1 1 d . . .
C9 C -0.1906(4) -0.00736(17) 0.8649(2) 0.0259(6) Uani 1 1 d . . .
C10 C -0.1491(4) 0.06914(16) 0.9065(2) 0.0237(6) Uani 1 1 d . . .
C11 C -0.0027(3) 0.10256(16) 0.9001(2) 0.0213(6) Uani 1 1 d . . .
C12 C 0.0687(3) 0.18171(16) 0.9280(2) 0.0203(6) Uani 1 1 d . . .
B1 B 0.3263(6) 0.2500 0.9213(4) 0.0198(9) Uani 1 2 d S . .
C1S C 0.0191(11) 0.1817(7) 0.5574(6) 0.055(3) Uani 0.50 1 d PGD A -1
C2S C -0.0593(9) 0.2020(7) 0.6351(5) 0.061(4) Uani 0.50 1 d PG A -1
H2SA H -0.0965 0.1613 0.6740 0.073 Uiso 0.50 1 calc PR A -1
C3S C -0.0834(7) 0.2820(7) 0.6559(5) 0.057(4) Uani 0.50 1 d PG A -1
H3SA H -0.1370 0.2958 0.7090 0.068 Uiso 0.50 1 calc PR A -1
C4S C -0.0291(11) 0.3416(7) 0.5990(7) 0.075(4) Uani 0.50 1 d PG A -1
H4SA H -0.0455 0.3962 0.6133 0.090 Uiso 0.50 1 calc PR A -1
C5S C 0.0494(10) 0.3212(7) 0.5213(6) 0.070(4) Uani 0.50 1 d PG A -1
H5SA H 0.0865 0.3620 0.4825 0.084 Uiso 0.50 1 calc PR A -1
C6S C 0.0734(7) 0.2413(8) 0.5005(4) 0.063(3) Uani 0.50 1 d PGD A -1
H6SA H 0.1270 0.2274 0.4474 0.075 Uiso 0.50 1 calc PR A -1
C7S C 0.0439(15) 0.0969(7) 0.5338(10) 0.097(4) Uani 0.50 1 d P A -1
H7SB H -0.0012 0.0627 0.5802 0.146 Uiso 0.50 1 calc PR A -1
H7SC H 0.1615 0.0863 0.5484 0.146 Uiso 0.50 1 calc PR A -1
H7SD H -0.0121 0.0856 0.4571 0.146 Uiso 0.50 1 calc PR A -1

loop_
_atom_site_aniso_label
_atom_site_aniso_U_11
_atom_site_aniso_U_22
_atom_site_aniso_U_33
_atom_site_aniso_U_23
_atom_site_aniso_U_13
_atom_site_aniso_U_12
Cl1 0.0501(6) 0.0708(6) 0.0314(5) -0.0149(4) 0.0227(4) -0.0032(5)
Cl2 0.0686(6) 0.0351(5) 0.0487(6) -0.0141(4) 0.0347(5) -0.0021(4)
Cl3 0.0409(5) 0.0256(4) 0.0466(5) -0.0113(3) 0.0205(4) -0.0022(3)
Cl4 0.0449(5) 0.0232(4) 0.0572(6) -0.0106(4) 0.0159(4) -0.0101(4)
Cl5 0.0268(4) 0.0287(4) 0.0438(5) 0.0040(3) 0.0088(4) -0.0074(3)
Cl6 0.0243(4) 0.0265(4) 0.0361(4) 0.0020(3) 0.0123(3) 0.0017(3)
Cl7 0.0252(5) 0.0249(5) 0.0234(5) 0.000 0.0055(4) 0.000
N1 0.0194(17) 0.0193(16) 0.0211(18) 0.000 0.0056(14) 0.000
N2 0.0239(13) 0.0223(12) 0.0236(13) -0.0013(10) 0.0089(11) 0.0024(10)
N3 0.0195(12) 0.0193(11) 0.0201(12) -0.0002(9) 0.0071(10) 0.0011(9)
N4 0.0259(18) 0.0182(16) 0.0214(18) 0.000 0.0098(15) 0.000
C1 0.0262(17) 0.0511(19) 0.0229(17) -0.0067(14) 0.0096(14) -0.0010(14)
C2 0.0308(17) 0.0342(17) 0.0288(17) -0.0059(13) 0.0108(14) -0.0015(14)
C3 0.0202(15) 0.0305(15) 0.0249(16) -0.0005(12) 0.0075(13) -0.0002(12)
C4 0.0220(15) 0.0230(15) 0.0234(15) -0.0026(12) 0.0070(12) 0.0015(12)
C5 0.0241(15) 0.0164(13) 0.0205(14) -0.0016(11) 0.0036(12) 0.0016(11)
C6 0.0240(15) 0.0207(14) 0.0225(15) 0.0023(11) 0.0067(12) -0.0003(11)
C7 0.0279(16) 0.0211(14) 0.0272(16) -0.0016(12) 0.0072(13) 0.0007(12)
C8 0.0311(17) 0.0210(14) 0.0282(17) 0.0012(12) 0.0048(13) -0.0014(13)
C9 0.0235(15) 0.0230(14) 0.0287(17) 0.0064(12) 0.0035(13) -0.0037(12)
C10 0.0229(15) 0.0211(14) 0.0267(16) 0.0043(11) 0.0064(13) 0.0041(12)
C11 0.0224(14) 0.0195(13) 0.0207(15) 0.0025(11) 0.0039(12) 0.0002(11)
C12 0.0202(14) 0.0203(14) 0.0199(14) 0.0023(11) 0.0048(12) -0.0019(11)
B1 0.020(2) 0.020(2) 0.020(2) 0.000 0.0073(19) 0.000
C1S 0.041(6) 0.087(9) 0.028(6) -0.003(6) -0.004(5) 0.013(6)
C2S 0.047(6) 0.104(10) 0.028(5) 0.001(7) 0.005(5) 0.020(7)
C3S 0.043(5) 0.094(10) 0.023(4) -0.002(5) -0.005(4) 0.015(5)
C4S 0.050(8) 0.096(10) 0.059(10) -0.016(7) -0.015(6) 0.009(7)
C5S 0.049(7) 0.113(11) 0.042(7) 0.013(7) 0.002(5) 0.000(7)
C6S 0.052(4) 0.090(8) 0.043(4) 0.016(8) 0.010(3) -0.004(9)
C7S 0.097(9) 0.083(8) 0.076(8) 0.003(6) -0.032(7) 0.006(7)

loop_
_atom_type_symbol
_atom_type_description
_atom_type_scat_dispersion_real
_atom_type_scat_dispersion_imag
_atom_type_scat_source
C C 0.0033 0.0016 'International Tables Vol C Tables 4.2.6.8 and 6.1.1.4'
H H 0.0000 0.0000 'International Tables Vol C Tables 4.2.6.8 and 6.1.1.4'
B B 0.0013 0.0007 'International Tables Vol C Tables 4.2.6.8 and 6.1.1.4'
Cl Cl 0.1484 0.1585 'International Tables Vol C Tables 4.2.6.8 and 6.1.1.4'
N N 0.0061 0.0033 'International Tables Vol C Tables 4.2.6.8 and 6.1.1.4'

loop_
_geom_angle_atom_site_label_1
_geom_angle_atom_site_label_2
_geom_angle_atom_site_label_3
_geom_angle
_geom_angle_site_symmetry_1
_geom_angle_site_symmetry_3
C4 N1 C4 113.8(3) . 4_565
C4 N1 B1 122.28(17) . .
C4 N1 B1 122.28(17) 4_565 .
C4 N2 C5 116.5(2) . .
C12 N3 C5 113.6(2) . .
C12 N3 B1 122.5(2) . .
C5 N3 B1 122.6(3) . .
C12 N4 C12 116.7(3) 4_565 .
C2 C1 C1 120.76(18) . 4_565
C2 C1 Cl1 119.6(3) . .
C1 C1 Cl1 119.62(12) 4_565 .
C3 C2 C1 118.6(3) . .
C3 C2 Cl2 119.8(2) . .
C1 C2 Cl2 121.6(2) . .
C2 C3 C3 120.61(18) . 4_565
C2 C3 C4 131.7(3) . .
C3 C3 C4 107.33(16) 4_565 .
N2 C4 N1 123.6(3) . .
N2 C4 C3 129.4(3) . .
N1 C4 C3 105.1(2) . .
N2 C5 N3 122.9(2) . .
N2 C5 C6 130.1(2) . .
N3 C5 C6 105.2(2) . .
C7 C6 C11 119.9(3) . .
C7 C6 C5 132.6(3) . .
C11 C6 C5 107.3(2) . .
C8 C7 C6 118.7(3) . .
C8 C7 Cl3 121.4(2) . .
C6 C7 Cl3 120.0(2) . .
C7 C8 C9 121.3(3) . .
C7 C8 Cl4 119.5(2) . .
C9 C8 Cl4 119.2(2) . .
C10 C9 C8 120.6(3) . .
C10 C9 Cl5 119.6(2) . .
C8 C9 Cl5 119.8(2) . .
C11 C10 C9 118.7(3) . .
C11 C10 Cl6 119.5(2) . .
C9 C10 Cl6 121.7(2) . .
C10 C11 C6 120.8(3) . .
C10 C11 C12 131.9(3) . .
C6 C11 C12 107.0(2) . .
N4 C12 N3 122.9(2) . .
N4 C12 C11 129.6(3) . .
N3 C12 C11 105.6(2) . .
N3 B1 N3 104.8(3) . 4_565
N3 B1 N1 104.8(2) . .
N3 B1 N1 104.8(2) 4_565 .
N3 B1 Cl7 113.3(2) . .
N3 B1 Cl7 113.3(2) 4_565 .
N1 B1 Cl7 114.8(3) . .
C2S C1S C6S 120.0 . .
C2S C1S C7S 120.5(8) . .
C6S C1S C7S 119.5(8) . .
C3S C2S C1S 120.0 . .
C2S C3S C4S 120.0 . .
C5S C4S C3S 120.0 . .
C4S C5S C6S 120.0 . .
C5S C6S C1S 120.0 . .

loop_
_geom_bond_atom_site_label_1
_geom_bond_atom_site_label_2
_geom_bond_distance
_geom_bond_site_symmetry_2
Cl1 C1 1.721(3) .
Cl2 C2 1.716(3) .
Cl3 C7 1.714(3) .
Cl4 C8 1.720(3) .
Cl5 C9 1.721(3) .
Cl6 C10 1.721(3) .
Cl7 B1 1.858(5) .
N1 C4 1.364(3) .
N1 C4 1.364(3) 4_565
N1 B1 1.491(5) .
N2 C4 1.336(4) .
N2 C5 1.336(4) .
N3 C12 1.360(4) .
N3 C5 1.373(3) .
N3 B1 1.484(4) .
N4 C12 1.342(3) 4_565
N4 C12 1.342(3) .
C1 C2 1.390(4) .
C1 C1 1.409(7) 4_565
C2 C3 1.390(4) .
C3 C3 1.415(6) 4_565
C3 C4 1.461(4) .
C5 C6 1.454(4) .
C6 C7 1.399(4) .
C6 C11 1.427(4) .
C7 C8 1.389(4) .
C8 C9 1.405(4) .
C9 C10 1.393(4) .
C10 C11 1.389(4) .
C11 C12 1.458(4) .
B1 N3 1.484(4) 4_565
C1S C2S 1.3900 .
C1S C6S 1.3900 .
C1S C7S 1.478(17) .
C2S C3S 1.3900 .
C3S C4S 1.3900 .
C4S C5S 1.3900 .
C5S C6S 1.3900 .
